data_2018978
loop_
_publ_author_name
'Wang, Ya-Qin'
'Xie, Fa-Zhi'
'Du, Lin'

_publ_section_title
;
 Poly[[tetrachlorido{\m~4~-tetrakis[(pyridin-4-yl)oxymethyl]methane-\k^4^<i>N</i>:<i>N</i>':<i>N</i>'':<i>N</i>'''}dizinc(II)]
 dimethylformamide tetrasolvate]
;
_journal_coeditor_code MX3099
_journal_issue 6
_journal_name_full 'Acta Crystallographica Section C'
_journal_page_first 577
_journal_page_last 580
_journal_paper_doi 10.1107/S0108270113010937
_journal_volume 69
_journal_year 2013
_chemical_formula_iupac '[Zn2 Cl4 (C25 H24 N4 O4)], 4C6 H14 N O2'
_chemical_formula_moiety 'C25 H24 Cl4 N4 O4 Zn2, 4(C6 H14 N O2)'
_chemical_formula_sum 'C37 H52 Cl4 N8 O8 Zn2'
_chemical_formula_weight 1009.41
_chemical_name_systematic
;Poly[[tetrachlorido{\m~4~-tetrakis[(pyridin-4-yl)oxymethyl]methane-\k^4^<i>N</i>:<i>N</i>':<i>N</i>'':<i>N</i>'''}dizinc(II)]
dimethylformamide tetrasolvate]
;
_space_group_IT_number 114
_symmetry_cell_setting tetragonal
_symmetry_space_group_name_Hall 'P -4 2n'
_symmetry_space_group_name_H-M 'P -4 21 c'
_atom_sites_solution_hydrogens geom
_atom_sites_solution_primary direct
_atom_sites_solution_secondary difmap
_audit_creation_method SHELXL97
_cell_angle_alpha 90.00
_cell_angle_beta 90.00
_cell_angle_gamma 90.00
_cell_formula_units_Z 2
_cell_length_a 12.2905(14)
_cell_length_b 12.2905(14)
_cell_length_c 16.133(4)
_cell_measurement_temperature 291(2)
_cell_measurement_theta_max 28.21
_cell_measurement_theta_min 2.08
_cell_volume 2437.0(7)
_computing_cell_refinement 'SAINT (Bruker, 2001)'
_computing_data_collection 'APEX2 (Bruker, 2005)'
_computing_data_reduction 'SAINT (Bruker, 2001)'
_computing_molecular_graphics
;
SHELXTL (Sheldrick, 2008) and DIAMOND (Brandenburg & Putz, 2008)
;
_computing_publication_material
;
SHELXTL (Sheldrick, 2008), PLATON (Spek, 2009) and publCIF
(Westrip, 2010)
;
_computing_structure_refinement 'SHELXL97 (Sheldrick, 2008)'
_computing_structure_solution 'SHELXS97 (Sheldrick, 2008)'
_diffrn_ambient_temperature 291(2)
_diffrn_measured_fraction_theta_full 0.997
_diffrn_measured_fraction_theta_max 0.997
_diffrn_measurement_device_type 'Bruker APEXII CCD area-detector'
_diffrn_measurement_method '\f and \w scans'
_diffrn_radiation_monochromator graphite
_diffrn_radiation_source 'fine-focus sealed tube'
_diffrn_radiation_type MoK\a
_diffrn_radiation_wavelength 0.71073
_diffrn_reflns_av_R_equivalents 0.0331
_diffrn_reflns_av_sigmaI/netI 0.0266
_diffrn_reflns_limit_h_max 14
_diffrn_reflns_limit_h_min -16
_diffrn_reflns_limit_k_max 16
_diffrn_reflns_limit_k_min -16
_diffrn_reflns_limit_l_max 18
_diffrn_reflns_limit_l_min -21
_diffrn_reflns_number 14763
_diffrn_reflns_theta_full 28.21
_diffrn_reflns_theta_max 28.21
_diffrn_reflns_theta_min 2.08
_exptl_absorpt_coefficient_mu 1.256
_exptl_absorpt_correction_T_max 0.8055
_exptl_absorpt_correction_T_min 0.7872
_exptl_absorpt_correction_type multi-scan
_exptl_absorpt_process_details '(SADABS; Sheldrick, 2008)'
_exptl_crystal_colour colourless
_exptl_crystal_density_diffrn 1.376
_exptl_crystal_density_method 'not measured'
_exptl_crystal_description block
_exptl_crystal_F_000 1044
_exptl_crystal_size_max 0.20
_exptl_crystal_size_mid 0.19
_exptl_crystal_size_min 0.18
_refine_diff_density_max 0.265
_refine_diff_density_min -0.213
_refine_ls_abs_structure_details 'Flack (1983), with 1291 Friedel pairs'
_refine_ls_abs_structure_Flack 0.006(18)
_refine_ls_extinction_method none
_refine_ls_goodness_of_fit_ref 1.072
_refine_ls_hydrogen_treatment constr
_refine_ls_matrix_type full
_refine_ls_number_parameters 136
_refine_ls_number_reflns 2980
_refine_ls_number_restraints 0
_refine_ls_restrained_S_all 1.072
_refine_ls_R_factor_all 0.0460
_refine_ls_R_factor_gt 0.0311
_refine_ls_shift/su_max 0.001
_refine_ls_shift/su_mean 0.000
_refine_ls_structure_factor_coef Fsqd
_refine_ls_weighting_details 'calc w = 1/[\s^2^(Fo^2^)+(0.0446P)^2^+0.0000P] where P=(Fo^2^+2Fc^2^)/3'
_refine_ls_weighting_scheme calc
_refine_ls_wR_factor_gt 0.0825
_refine_ls_wR_factor_ref 0.0863
_reflns_number_gt 2149
_reflns_number_total 2980
_reflns_threshold_expression I>2\s(I)
_cod_data_source_file mx3099.cif
_cod_data_source_block I
_cod_original_sg_symbol_Hall 'P -4 2 n'
_cod_database_code 2018978
_cod_database_fobs_code 2018978

loop_
_symmetry_equiv_pos_as_xyz
'x, y, z'
'-x, -y, z'
'y, -x, -z'
'-y, x, -z'
'-x+1/2, y+1/2, -z+1/2'
'x+1/2, -y+1/2, -z+1/2'
'-y+1/2, -x+1/2, z+1/2'
'y+1/2, x+1/2, z+1/2'

loop_
_atom_site_type_symbol
_atom_site_label
_atom_site_fract_x
_atom_site_fract_y
_atom_site_fract_z
_atom_site_U_iso_or_equiv
_atom_site_adp_type
_atom_site_calc_flag
_atom_site_refinement_flags
_atom_site_occupancy
_atom_site_symmetry_multiplicity
Zn Zn1 0.5000 1.0000 0.85678(2) 0.05180(12) Uani d S 1 2
Cl Cl1 0.34442(8) 0.97835(7) 0.92316(6) 0.1075(3) Uani d . 1 1
O O1 0.54728(13) 0.62201(13) 0.60884(9) 0.0569(4) Uani d . 1 1
O O2 0.7769(3) 1.0492(4) 0.6489(3) 0.198(2) Uani d . 1 1
N N1 0.51928(16) 0.87304(14) 0.77596(11) 0.0528(5) Uani d . 1 1
N N2 0.7964(2) 0.8929(2) 0.5793(2) 0.0926(8) Uani d . 1 1
C C1 0.6057(2) 0.8061(2) 0.77321(17) 0.0626(6) Uani d . 1 1
H H1 0.6623 0.8177 0.8105 0.075 Uiso calc R 1 1
C C2 0.61440(19) 0.7234(2) 0.71932(17) 0.0618(7) Uani d . 1 1
H H2 0.6750 0.6782 0.7205 0.074 Uiso calc R 1 1
C C3 0.53285(18) 0.70591(18) 0.66208(14) 0.0487(5) Uani d . 1 1
C C4 0.44309(19) 0.7715(2) 0.66406(16) 0.0569(6) Uani d . 1 1
H H4 0.3857 0.7603 0.6274 0.068 Uiso calc R 1 1
C C5 0.43936(18) 0.8540(2) 0.72117(17) 0.0606(7) Uani d . 1 1
H H5 0.3785 0.8989 0.7220 0.073 Uiso calc R 1 1
C C6 0.46106(17) 0.59462(17) 0.55325(13) 0.0469(5) Uani d . 1 1
H H6A 0.4431 0.6566 0.5186 0.056 Uiso calc R 1 1
H H6B 0.3966 0.5739 0.5841 0.056 Uiso calc R 1 1
C C7 0.5000 0.5000 0.5000 0.0429(8) Uani d S 1 4
C C8 0.8988(5) 0.8688(6) 0.6135(3) 0.199(3) Uani d . 1 1
H H8A 0.9539 0.8772 0.5718 0.298 Uiso calc R 1 1
H H8B 0.8991 0.7952 0.6334 0.298 Uiso calc R 1 1
H H8C 0.9134 0.9175 0.6587 0.298 Uiso calc R 1 1
C C9 0.7535(4) 0.8170(4) 0.5198(4) 0.1611(19) Uani d . 1 1
H H9A 0.7640 0.7441 0.5397 0.242 Uiso calc R 1 1
H H9B 0.7907 0.8259 0.4679 0.242 Uiso calc R 1 1
H H9C 0.6772 0.8303 0.5121 0.242 Uiso calc R 1 1
C C10 0.7416(4) 0.9791(6) 0.5987(3) 0.1448(19) Uani d . 1 1
H H10 0.6737 0.9897 0.5746 0.174 Uiso calc R 1 1

loop_
_atom_site_aniso_label
_atom_site_aniso_U_11
_atom_site_aniso_U_22
_atom_site_aniso_U_33
_atom_site_aniso_U_12
_atom_site_aniso_U_13
_atom_site_aniso_U_23
Zn1 0.0626(2) 0.0476(2) 0.0452(2) -0.0026(2) 0.000 0.000
Cl1 0.1149(7) 0.0881(6) 0.1196(6) -0.0043(5) 0.0668(6) 0.0056(5)
O1 0.0504(8) 0.0615(10) 0.0589(10) 0.0118(8) -0.0075(8) -0.0171(8)
O2 0.146(3) 0.217(5) 0.231(4) -0.008(3) 0.030(3) -0.142(4)
N1 0.0574(12) 0.0519(10) 0.0491(10) 0.0001(9) -0.0049(9) -0.0035(9)
N2 0.0869(19) 0.0880(18) 0.103(2) 0.0136(16) -0.0005(18) 0.0050(18)
C1 0.0522(13) 0.0759(17) 0.0596(16) 0.0093(13) -0.0146(12) -0.0102(14)
C2 0.0460(13) 0.0692(16) 0.0703(17) 0.0154(11) -0.0118(12) -0.0165(14)
C3 0.0504(12) 0.0487(12) 0.0470(13) 0.0037(10) -0.0014(10) -0.0029(10)
C4 0.0562(14) 0.0581(14) 0.0564(16) 0.0098(12) -0.0157(12) -0.0109(12)
C5 0.0559(14) 0.0600(14) 0.0660(16) 0.0113(12) -0.0111(13) -0.0116(13)
C6 0.0461(11) 0.0470(12) 0.0477(13) 0.0028(10) -0.0038(10) -0.0028(10)
C7 0.0419(12) 0.0419(12) 0.045(2) 0.000 0.000 0.000
C8 0.171(5) 0.194(6) 0.231(6) 0.035(5) -0.089(5) -0.011(5)
C9 0.188(5) 0.147(4) 0.148(5) -0.030(4) -0.005(4) -0.018(4)
C10 0.089(3) 0.194(5) 0.151(5) 0.026(4) 0.020(3) 0.005(4)

loop_
_atom_type_symbol
_atom_type_description
_atom_type_scat_dispersion_real
_atom_type_scat_dispersion_imag
_atom_type_scat_source
C C 0.0033 0.0016 'International Tables Vol C Tables 4.2.6.8 and 6.1.1.4'
H H 0.0000 0.0000 'International Tables Vol C Tables 4.2.6.8 and 6.1.1.4'
N N 0.0061 0.0033 'International Tables Vol C Tables 4.2.6.8 and 6.1.1.4'
O O 0.0106 0.0060 'International Tables Vol C Tables 4.2.6.8 and 6.1.1.4'
Zn Zn 0.2839 1.4301 'International Tables Vol C Tables 4.2.6.8 and 6.1.1.4'
Cl Cl 0.1484 0.1585 'International Tables Vol C Tables 4.2.6.8 and 6.1.1.4'

loop_
_geom_angle_atom_site_label_1
_geom_angle_atom_site_label_2
_geom_angle_atom_site_label_3
_geom_angle_site_symmetry_1
_geom_angle_site_symmetry_3
_geom_angle
_geom_angle_publ_flag
N1 Zn1 N1 . 2_675 100.88(10) y
N1 Zn1 Cl1 . 2_675 107.49(6) ?
N1 Zn1 Cl1 2_675 2_675 108.50(6) y
N1 Zn1 Cl1 . . 108.50(6) y
N1 Zn1 Cl1 2_675 . 107.49(6) ?
Cl1 Zn1 Cl1 2_675 . 121.96(6) y
C3 O1 C6 . . 118.73(17) ?
C5 N1 C1 . . 116.74(19) ?
C5 N1 Zn1 . . 117.89(15) ?
C1 N1 Zn1 . . 125.37(16) ?
C10 N2 C8 . . 123.0(5) ?
C10 N2 C9 . . 120.1(4) ?
C8 N2 C9 . . 116.9(4) ?
C2 C1 N1 . . 123.2(2) ?
C2 C1 H1 . . 118.4 ?
N1 C1 H1 . . 118.4 ?
C1 C2 C3 . . 119.6(2) ?
C1 C2 H2 . . 120.2 ?
C3 C2 H2 . . 120.2 ?
O1 C3 C4 . . 124.7(2) ?
O1 C3 C2 . . 116.64(19) ?
C4 C3 C2 . . 118.6(2) ?
C3 C4 C5 . . 118.6(2) ?
C3 C4 H4 . . 120.7 ?
C5 C4 H4 . . 120.7 ?
N1 C5 C4 . . 123.2(2) ?
N1 C5 H5 . . 118.4 ?
C4 C5 H5 . . 118.4 ?
O1 C6 C7 . . 107.52(15) ?
O1 C6 H6A . . 110.2 ?
C7 C6 H6A . . 110.2 ?
O1 C6 H6B . . 110.2 ?
C7 C6 H6B . . 110.2 ?
H6A C6 H6B . . 108.5 ?
C6 C7 C6 4_656 . 108.55(8) ?
C6 C7 C6 4_656 3_566 111.32(16) ?
C6 C7 C6 . 3_566 108.55(8) ?
C6 C7 C6 4_656 2_665 108.55(8) ?
C6 C7 C6 . 2_665 111.32(16) ?
C6 C7 C6 3_566 2_665 108.55(8) ?
N2 C8 H8A . . 109.5 ?
N2 C8 H8B . . 109.5 ?
H8A C8 H8B . . 109.5 ?
N2 C8 H8C . . 109.5 ?
H8A C8 H8C . . 109.5 ?
H8B C8 H8C . . 109.5 ?
N2 C9 H9A . . 109.5 ?
N2 C9 H9B . . 109.5 ?
H9A C9 H9B . . 109.5 ?
N2 C9 H9C . . 109.5 ?
H9A C9 H9C . . 109.5 ?
H9B C9 H9C . . 109.5 ?
O2 C10 N2 . . 122.4(5) ?
O2 C10 H10 . . 118.8 ?
N2 C10 H10 . . 118.8 ?

loop_
_geom_bond_atom_site_label_1
_geom_bond_atom_site_label_2
_geom_bond_site_symmetry_2
_geom_bond_distance
_geom_bond_publ_flag
Zn1 N1 . 2.0472(18) y
Zn1 N1 2_675 2.0472(18) y
Zn1 Cl1 2_675 2.2077(8) y
Zn1 Cl1 . 2.2077(8) y
O1 C3 . 1.354(3) ?
O1 C6 . 1.428(2) ?
O2 C10 . 1.260(6) ?
N1 C5 . 1.342(3) ?
N1 C1 . 1.344(3) ?
N2 C10 . 1.293(6) ?
N2 C8 . 1.407(6) ?
N2 C9 . 1.439(5) ?
C1 C2 . 1.342(3) ?
C1 H1 . 0.9300 ?
C2 C3 . 1.380(3) ?
C2 H2 . 0.9300 ?
C3 C4 . 1.366(3) ?
C4 C5 . 1.371(4) ?
C4 H4 . 0.9300 ?
C5 H5 . 0.9300 ?
C6 C7 . 1.523(2) ?
C6 H6A . 0.9700 ?
C6 H6B . 0.9700 ?
C7 C6 4_656 1.523(2) ?
C7 C6 3_566 1.523(2) ?
C7 C6 2_665 1.523(2) ?
C8 H8A . 0.9600 ?
C8 H8B . 0.9600 ?
C8 H8C . 0.9600 ?
C9 H9A . 0.9600 ?
C9 H9B . 0.9600 ?
C9 H9C . 0.9600 ?
C10 H10 . 0.9300 ?

loop_
_geom_hbond_atom_site_label_D
_geom_hbond_atom_site_label_H
_geom_hbond_atom_site_label_A
_geom_hbond_site_symmetry_A
_geom_hbond_distance_DH
_geom_hbond_distance_HA
_geom_hbond_distance_DA
_geom_hbond_angle_DHA
C5 H5 O2 2_675 0.93 2.33 3.137(4) 144.4
C6 H6A Cl1 8_454 0.97 2.81 3.725(2) 157.9

loop_
_geom_torsion_atom_site_label_1
_geom_torsion_atom_site_label_2
_geom_torsion_atom_site_label_3
_geom_torsion_atom_site_label_4
_geom_torsion_site_symmetry_1
_geom_torsion_site_symmetry_4
_geom_torsion
N1 Zn1 N1 C5 2_675 . -58.04(17)
Cl1 Zn1 N1 C5 2_675 . -171.58(17)
Cl1 Zn1 N1 C5 . . 54.73(18)
N1 Zn1 N1 C1 2_675 . 122.3(2)
Cl1 Zn1 N1 C1 2_675 . 8.7(2)
Cl1 Zn1 N1 C1 . . -125.0(2)
C5 N1 C1 C2 . . -0.1(4)
Zn1 N1 C1 C2 . . 179.6(2)
N1 C1 C2 C3 . . 1.5(4)
C6 O1 C3 C4 . . -3.7(3)
C6 O1 C3 C2 . . 174.6(2)
C1 C2 C3 O1 . . 179.2(2)
C1 C2 C3 C4 . . -2.4(4)
O1 C3 C4 C5 . . -179.7(2)
C2 C3 C4 C5 . . 2.0(4)
C1 N1 C5 C4 . . -0.3(4)
Zn1 N1 C5 C4 . . 180.0(2)
C3 C4 C5 N1 . . -0.6(4)
C3 O1 C6 C7 . . 178.82(17)
O1 C6 C7 C6 . 4_656 173.86(15)
O1 C6 C7 C6 . 3_566 -65.00(8)
O1 C6 C7 C6 . 2_665 54.43(11)
C8 N2 C10 O2 . . 1.2(8)
C9 N2 C10 O2 . . -178.3(5)
